data_4301530
loop_
_publ_author_name
'Kazushi Mashima'
'Asuka Shima'
'Keisuke Nakao'
'Atsushi Fukumoto'
'Yutaka Kaneda'

_publ_contact_author_address
;
                   Department of Chemistry
                   Graduate School of Engineering Science
                   Osaka University
                   Machikaneyama, 1-3
                   Toyonaka
                   Osaka, 560-8531
                   Japan
;
_publ_contact_author_email mashima@chem.es.osaka-u.ac.jp
_publ_contact_author_fax ' +81 6 6850 6249'
_publ_contact_author_name ' Prof. Kazushi Mashima '
_publ_contact_author_phone ' +81 6 6850 6248'
_publ_section_title
;
Oxidative Reactions of Tetrametal Pd(0)...Mo(II)-Mo(II)...Pd(0)
Clusters: Electrochemical Communication of Two Pd(0) Centers through the
Mo2 Moiety and Oxidative Formation of a Pd(I)-Mo(II)-Mo(II)-Pd(I) Array
;
_journal_name_full 'Inorganic Chemistry'
_journal_page_first 1879
_journal_page_last 1886
_journal_paper_doi 10.1021/ic801398f
_journal_volume 48
_journal_year 2009
_chemical_formula_moiety '(C76 H56 Mo2 N8 O4 P4 Pd2), 2(C4 H8 O), 1(C4 H10 O) '
_chemical_formula_sum 'C88 H82 Mo2 N8 O7 P4 Pd2'
_chemical_formula_weight 1892.18
_chemical_name_systematic
; 
 ? 
;
_space_group_IT_number 2
_symmetry_cell_setting triclinic
_symmetry_Int_Tables_number 2
_symmetry_space_group_name_Hall '-P 1'
_symmetry_space_group_name_H-M 'P -1'
_atom_sites_solution_hydrogens geom
_atom_sites_solution_primary direct
_atom_sites_solution_secondary difmap
_audit_creation_date ' 1997-Sep 12nd '
_audit_creation_method 'from SHELXL97 CIF and IUCr SHELXL97-template'
_audit_update_record
;
Wed Jun 25th T20:05:08 2008
Thu Jun 26th T19:18 2008 # Formatted by EnCIFer
Thu Jun 26th T19:20 2008 # Formatted by EnCIFer
Thu Jul  2nd T18:20 2008 # Formatted by EnCIFer
Thu Jul  4nd T15:14 2008 # Formatted by publCIF
;
_cell_angle_alpha 96.42(14)
_cell_angle_beta 108.60(11)
_cell_angle_gamma 102.00(16)
_cell_formula_units_Z 2
_cell_length_a 18.53(2)
_cell_length_b 20.23(5)
_cell_length_c 12.242(14)
_cell_measurement_reflns_used 11
_cell_measurement_temperature 296(2)
_cell_measurement_theta_max 14.89
_cell_measurement_theta_min 14.77
_cell_volume 4175(13)
_computing_cell_refinement 'MSC/AFC Diffractometer Control'
_computing_data_collection 'MSC/AFC Diffractometer Control'
_computing_data_reduction 'CrystalStructure (Rigaku/RMC, 2007)'
_computing_molecular_graphics 'Ortep-3 (Farrugia, 1997)'
_computing_publication_material 'SHELXL-97 (Sheldrick, 1997) and modified'
_computing_structure_refinement 'SHELXL97 (Sheldrick, 1997)'
_computing_structure_solution 'PATTY & DIRDIF-99'
_diffrn_ambient_temperature 296(2)
_diffrn_measured_fraction_theta_full 0.994
_diffrn_measured_fraction_theta_max 0.994
_diffrn_measurement_device_type 'Rigaku AFC7R'
_diffrn_measurement_method \w-2\q
_diffrn_orient_matrix_type 'TEXSAN conversion (MSC, 1989)'
_diffrn_orient_matrix_UB_11 -0.04175
_diffrn_orient_matrix_UB_12 -0.03677
_diffrn_orient_matrix_UB_13 0.00924
_diffrn_orient_matrix_UB_21 0.02927
_diffrn_orient_matrix_UB_22 0.00952
_diffrn_orient_matrix_UB_23 0.08664
_diffrn_orient_matrix_UB_31 -0.02960
_diffrn_orient_matrix_UB_32 0.03476
_diffrn_orient_matrix_UB_33 0.01104
_diffrn_radiation_monochromator graphite
_diffrn_radiation_source 'Rigaku rotating anode'
_diffrn_radiation_type MoK\a
_diffrn_radiation_wavelength 0.71069
_diffrn_reflns_av_R_equivalents 0.1113
_diffrn_reflns_av_sigmaI/netI 0.3054
_diffrn_reflns_limit_h_max 24
_diffrn_reflns_limit_h_min 0
_diffrn_reflns_limit_k_max 25
_diffrn_reflns_limit_k_min -26
_diffrn_reflns_limit_l_max 15
_diffrn_reflns_limit_l_min -15
_diffrn_reflns_number 19718
_diffrn_reflns_reduction_process 'Lp corrections applied'
_diffrn_reflns_theta_full 27.53
_diffrn_reflns_theta_max 27.53
_diffrn_reflns_theta_min 2.54
_diffrn_source_current 200.0000
_diffrn_source_power 12.0000
_diffrn_source_voltage 60.0000
_diffrn_standards_decay_% 0.95
_diffrn_standards_interval_count 150
_diffrn_standards_number 3
_exptl_absorpt_coefficient_mu 0.853
_exptl_absorpt_correction_T_max 0.9851
_exptl_absorpt_correction_T_min 0.7274
_exptl_absorpt_correction_type psi-scan
_exptl_absorpt_process_details '( North, Phillips, & Mathews (1968), Acta Cryst. A24, 351-359. ) '
_exptl_crystal_colour red
_exptl_crystal_density_diffrn 1.505
_exptl_crystal_density_method 'not measured'
_exptl_crystal_description prismatic
_exptl_crystal_F_000 1916
_exptl_crystal_size_max 0.20
_exptl_crystal_size_mid 0.20
_exptl_crystal_size_min 0.10
_refine_diff_density_max 2.445
_refine_diff_density_min -1.224
_refine_diff_density_rms 0.167
_refine_ls_extinction_method none
_refine_ls_goodness_of_fit_ref 0.953
_refine_ls_hydrogen_treatment constr
_refine_ls_matrix_type full
_refine_ls_number_parameters 996
_refine_ls_number_reflns 19126
_refine_ls_number_restraints 0
_refine_ls_restrained_S_all 0.953
_refine_ls_R_factor_all 0.2712
_refine_ls_R_factor_gt 0.0679
_refine_ls_shift/su_max 0.001
_refine_ls_shift/su_mean 0.000
_refine_ls_structure_factor_coef Fsqd
_refine_ls_weighting_details 'calc w=1/[\s^2^(Fo^2^)+(0.1061P)^2^+0.0000P] where P=(Fo^2^+2Fc^2^)/3'
_refine_ls_weighting_scheme calc
_refine_ls_wR_factor_gt 0.1723
_refine_ls_wR_factor_ref 0.2396
_reflns_number_gt 6893
_reflns_number_total 19126
_reflns_threshold_expression >2sigma(I)
_cod_data_source_file ic801398f_si_002.cif
_cod_data_source_block global
_cod_original_cell_volume 4175(12)
_cod_original_sg_symbol_Hall ' -P 1 '
_cod_database_code 4301530

loop_
_symmetry_equiv_pos_as_xyz
'x, y, z'
'-x, -y, -z'

loop_
_atom_site_label
_atom_site_type_symbol
_atom_site_fract_x
_atom_site_fract_y
_atom_site_fract_z
_atom_site_U_iso_or_equiv
_atom_site_adp_type
_atom_site_occupancy
_atom_site_symmetry_multiplicity
_atom_site_calc_flag
_atom_site_refinement_flags
_atom_site_disorder_assembly
_atom_site_disorder_group
C1 C 0.9138(7) 0.3485(6) 0.1343(10) 0.043(3) Uani 1 1 d . . .
C2 C 0.9908(8) 0.3894(7) 0.2052(11) 0.057(3) Uani 1 1 d . . .
H2 H 0.9968 0.4328 0.2465 0.068 Uiso 1 1 calc R . .
C3 C 1.0545(7) 0.3665(6) 0.2134(12) 0.058(4) Uani 1 1 d . . .
H3 H 1.1044 0.3944 0.2583 0.069 Uiso 1 1 calc R . .
C4 C 1.0464(7) 0.2999(6) 0.1540(11) 0.050(3) Uani 1 1 d . . .
H4 H 1.0906 0.2835 0.1603 0.060 Uiso 1 1 calc R . .
C5 C 0.9738(7) 0.2605(6) 0.0880(10) 0.039(3) Uani 1 1 d . . .
C6 C 1.0470(7) 0.1778(6) -0.0235(11) 0.045(3) Uani 1 1 d . . .
C7 C 1.0500(8) 0.2123(8) -0.1144(12) 0.070(4) Uani 1 1 d . . .
H7 H 1.0099 0.2322 -0.1509 0.084 Uiso 1 1 calc R . .
C8 C 1.1159(11) 0.2160(10) -0.1493(13) 0.094(6) Uani 1 1 d . . .
H8 H 1.1188 0.2377 -0.2116 0.113 Uiso 1 1 calc R . .
C9 C 1.1733(9) 0.1896(11) -0.0958(17) 0.093(6) Uani 1 1 d . . .
H9 H 1.2170 0.1946 -0.1189 0.112 Uiso 1 1 calc R . .
C10 C 1.1706(9) 0.1565(9) -0.0106(18) 0.083(5) Uani 1 1 d . . .
H10 H 1.2107 0.1361 0.0238 0.099 Uiso 1 1 calc R . .
C11 C 1.1077(9) 0.1523(8) 0.0271(15) 0.079(5) Uani 1 1 d . . .
H11 H 1.1073 0.1308 0.0903 0.095 Uiso 1 1 calc R . .
C12 C 0.9747(8) 0.1249(7) 0.1345(11) 0.053(3) Uani 1 1 d . . .
C13 C 0.9804(9) 0.1539(7) 0.2486(12) 0.063(4) Uani 1 1 d . . .
H13 H 0.9771 0.1989 0.2652 0.076 Uiso 1 1 calc R . .
C14 C 0.9908(10) 0.1149(9) 0.3349(14) 0.086(5) Uani 1 1 d . . .
H14 H 0.9940 0.1337 0.4097 0.103 Uiso 1 1 calc R . .
C15 C 0.9968(11) 0.0465(9) 0.3108(17) 0.096(6) Uani 1 1 d . . .
H15 H 1.0046 0.0211 0.3704 0.115 Uiso 1 1 calc R . .
C16 C 0.9910(11) 0.0167(8) 0.1989(15) 0.089(6) Uani 1 1 d . . .
H16 H 0.9948 -0.0282 0.1823 0.107 Uiso 1 1 calc R . .
C17 C 0.9797(9) 0.0561(7) 0.1154(15) 0.073(4) Uani 1 1 d . . .
H17 H 0.9749 0.0364 0.0402 0.087 Uiso 1 1 calc R . .
C21 C 0.7761(6) 0.2138(6) 0.2128(9) 0.037(3) Uani 1 1 d . . .
C22 C 0.7894(8) 0.1931(7) 0.3229(11) 0.054(3) Uani 1 1 d . . .
H22 H 0.8164 0.1597 0.3422 0.065 Uiso 1 1 calc R . .
C23 C 0.7612(8) 0.2237(7) 0.3994(11) 0.059(4) Uani 1 1 d . . .
H23 H 0.7723 0.2135 0.4743 0.070 Uiso 1 1 calc R . .
C24 C 0.7162(8) 0.2701(7) 0.3676(10) 0.056(3) Uani 1 1 d . . .
H24 H 0.6948 0.2887 0.4191 0.067 Uiso 1 1 calc R . .
C25 C 0.7037(6) 0.2877(5) 0.2631(9) 0.036(2) Uani 1 1 d . . .
C26 C 0.5473(7) 0.2690(6) 0.1111(10) 0.044(3) Uani 1 1 d . . .
C27 C 0.4821(8) 0.2885(8) 0.0487(12) 0.063(4) Uani 1 1 d . . .
H27 H 0.4843 0.3348 0.0488 0.075 Uiso 1 1 calc R . .
C28 C 0.4113(9) 0.2374(8) -0.0161(15) 0.079(5) Uani 1 1 d . . .
H28 H 0.3655 0.2503 -0.0520 0.094 Uiso 1 1 calc R . .
C29 C 0.4100(9) 0.1698(10) -0.0260(13) 0.087(6) Uani 1 1 d . . .
H29 H 0.3646 0.1366 -0.0743 0.104 Uiso 1 1 calc R . .
C30 C 0.4782(10) 0.1495(7) 0.0378(15) 0.074(5) Uani 1 1 d . . .
H30 H 0.4769 0.1031 0.0343 0.089 Uiso 1 1 calc R . .
C31 C 0.5466(7) 0.1998(6) 0.1051(12) 0.054(3) Uani 1 1 d . . .
H31 H 0.5918 0.1872 0.1460 0.065 Uiso 1 1 calc R . .
C32 C 0.6024(6) 0.3725(6) 0.3125(10) 0.044(3) Uani 1 1 d . . .
C33 C 0.6112(8) 0.4430(7) 0.3376(12) 0.060(4) Uani 1 1 d . . .
H33 H 0.6344 0.4716 0.2970 0.072 Uiso 1 1 calc R . .
C34 C 0.5854(9) 0.4717(8) 0.4236(13) 0.071(4) Uani 1 1 d . . .
H34 H 0.5926 0.5190 0.4428 0.085 Uiso 1 1 calc R . .
C35 C 0.5481(10) 0.4258(9) 0.4793(13) 0.080(5) Uani 1 1 d . . .
H35 H 0.5316 0.4443 0.5375 0.096 Uiso 1 1 calc R . .
C36 C 0.5346(9) 0.3565(9) 0.4538(11) 0.072(4) Uani 1 1 d . . .
H36 H 0.5086 0.3280 0.4915 0.086 Uiso 1 1 calc R . .
C37 C 0.5616(7) 0.3294(6) 0.3675(11) 0.053(3) Uani 1 1 d . . .
H37 H 0.5522 0.2820 0.3467 0.063 Uiso 1 1 calc R . .
C41 C 0.6085(7) 0.1847(7) -0.1259(10) 0.047(3) Uani 1 1 d . . .
C42 C 0.5318(9) 0.1466(7) -0.1955(13) 0.071(4) Uani 1 1 d . . .
H42 H 0.4904 0.1675 -0.2072 0.085 Uiso 1 1 calc R . .
C43 C 0.5175(9) 0.0810(8) -0.2449(15) 0.085(5) Uani 1 1 d . . .
H43 H 0.4668 0.0556 -0.2918 0.101 Uiso 1 1 calc R . .
C44 C 0.5833(10) 0.0506(7) -0.2233(15) 0.082(5) Uani 1 1 d . . .
H44 H 0.5750 0.0049 -0.2571 0.099 Uiso 1 1 calc R . .
C45 C 0.6541(7) 0.0861(6) -0.1571(11) 0.051(3) Uani 1 1 d . . .
C46 C 0.7291(8) 0.0344(6) 0.0370(12) 0.051(3) Uani 1 1 d . . .
C47 C 0.6675(9) 0.0438(7) 0.0710(15) 0.075(5) Uani 1 1 d . . .
H47 H 0.6291 0.0611 0.0221 0.090 Uiso 1 1 calc R . .
C48 C 0.6601(13) 0.0288(9) 0.1730(17) 0.095(6) Uani 1 1 d . . .
H48 H 0.6170 0.0349 0.1922 0.113 Uiso 1 1 calc R . .
C49 C 0.7158(14) 0.0050(8) 0.2461(16) 0.099(7) Uani 1 1 d . . .
H49 H 0.7102 -0.0065 0.3149 0.118 Uiso 1 1 calc R . .
C50 C 0.7824(12) -0.0025(8) 0.2195(15) 0.088(5) Uani 1 1 d . . .
H50 H 0.8227 -0.0167 0.2709 0.105 Uiso 1 1 calc R . .
C51 C 0.7847(10) 0.0121(7) 0.1129(13) 0.068(4) Uani 1 1 d . . .
H51 H 0.8275 0.0062 0.0924 0.082 Uiso 1 1 calc R . .
C52 C 0.7150(9) -0.0362(6) -0.1821(12) 0.060(4) Uani 1 1 d . . .
C53 C 0.6575(10) -0.0901(6) -0.1760(15) 0.081(5) Uani 1 1 d . . .
H53 H 0.6269 -0.0805 -0.1321 0.097 Uiso 1 1 calc R . .
C54 C 0.6427(11) -0.1587(8) -0.2324(17) 0.102(6) Uani 1 1 d . . .
H54 H 0.6023 -0.1930 -0.2278 0.122 Uiso 1 1 calc R . .
C55 C 0.6893(13) -0.1739(9) -0.2943(18) 0.108(7) Uani 1 1 d . . .
H55 H 0.6810 -0.2187 -0.3327 0.130 Uiso 1 1 calc R . .
C56 C 0.7498(12) -0.1205(9) -0.2982(14) 0.094(6) Uani 1 1 d . . .
H56 H 0.7814 -0.1299 -0.3406 0.112 Uiso 1 1 calc R . .
C57 C 0.7629(10) -0.0552(7) -0.2410(12) 0.071(4) Uani 1 1 d . . .
H57 H 0.8056 -0.0217 -0.2412 0.085 Uiso 1 1 calc R . .
C61 C 0.7678(6) 0.3116(6) -0.1981(8) 0.035(3) Uani 1 1 d . . .
C62 C 0.7718(7) 0.3391(6) -0.2991(10) 0.047(3) Uani 1 1 d . . .
H62 H 0.7947 0.3188 -0.3468 0.056 Uiso 1 1 calc R . .
C63 C 0.7444(7) 0.3912(6) -0.3264(10) 0.048(3) Uani 1 1 d . . .
H63 H 0.7482 0.4076 -0.3930 0.058 Uiso 1 1 calc R . .
C64 C 0.7089(7) 0.4238(6) -0.2567(9) 0.043(3) Uani 1 1 d . . .
H64 H 0.6876 0.4603 -0.2775 0.052 Uiso 1 1 calc R . .
C65 C 0.7071(6) 0.3993(5) -0.1573(9) 0.035(2) Uani 1 1 d . . .
C66 C 0.5544(7) 0.3982(6) -0.1407(10) 0.040(3) Uani 1 1 d . . .
C67 C 0.5019(7) 0.4212(6) -0.0925(11) 0.050(3) Uani 1 1 d . . .
H67 H 0.5228 0.4522 -0.0212 0.060 Uiso 1 1 calc R . .
C68 C 0.4234(8) 0.4004(7) -0.1451(13) 0.061(4) Uani 1 1 d . . .
H68 H 0.3906 0.4175 -0.1121 0.073 Uiso 1 1 calc R . .
C69 C 0.3923(9) 0.3531(9) -0.2488(14) 0.076(4) Uani 1 1 d . . .
H69 H 0.3379 0.3376 -0.2860 0.091 Uiso 1 1 calc R . .
C70 C 0.4418(9) 0.3284(8) -0.2986(13) 0.073(4) Uani 1 1 d . . .
H70 H 0.4206 0.2958 -0.3680 0.088 Uiso 1 1 calc R . .
C71 C 0.5201(7) 0.3517(7) -0.2459(11) 0.059(4) Uani 1 1 d . . .
H71 H 0.5525 0.3361 -0.2815 0.071 Uiso 1 1 calc R . .
C72 C 0.6720(7) 0.5242(5) -0.0927(10) 0.040(3) Uani 1 1 d . . .
C73 C 0.7485(9) 0.5661(7) -0.0521(12) 0.063(4) Uani 1 1 d . . .
H73 H 0.7906 0.5504 -0.0089 0.075 Uiso 1 1 calc R . .
C74 C 0.7609(10) 0.6332(8) -0.0781(14) 0.082(5) Uani 1 1 d . . .
H74 H 0.8123 0.6607 -0.0510 0.099 Uiso 1 1 calc R . .
C75 C 0.7031(12) 0.6598(9) -0.1393(15) 0.083(5) Uani 1 1 d . . .
H75 H 0.7129 0.7042 -0.1547 0.100 Uiso 1 1 calc R . .
C76 C 0.6309(12) 0.6177(9) -0.1763(14) 0.084(5) Uani 1 1 d . . .
H76 H 0.5893 0.6339 -0.2195 0.100 Uiso 1 1 calc R . .
C77 C 0.6131(8) 0.5501(7) -0.1544(12) 0.058(4) Uani 1 1 d . . .
H77 H 0.5611 0.5236 -0.1822 0.070 Uiso 1 1 calc R . .
C81 C 0.8144(6) 0.5061(6) 0.2126(10) 0.043(3) Uani 1 1 d . . .
H81 H 0.8258 0.4898 0.1476 0.052 Uiso 1 1 calc R . .
C82 C 0.8101(7) 0.4649(6) 0.2945(9) 0.044(3) Uani 1 1 d . . .
H82 H 0.8112 0.4193 0.2768 0.053 Uiso 1 1 calc R . .
C83 C 0.8014(8) 0.5740(6) 0.2265(11) 0.052(3) Uani 1 1 d . . .
C84 C 0.8044(9) 0.4871(8) 0.3975(12) 0.065(4) Uani 1 1 d . . .
C91 C 0.8538(8) 0.1562(6) -0.2973(11) 0.049(3) Uani 1 1 d . . .
H91 H 0.8757 0.1996 -0.2495 0.059 Uiso 1 1 calc R . .
C92 C 0.7765(9) 0.1237(7) -0.3190(11) 0.059(4) Uani 1 1 d . . .
H92 H 0.7491 0.1429 -0.2777 0.071 Uiso 1 1 calc R . .
C93 C 0.9017(10) 0.1240(8) -0.3476(12) 0.070(4) Uani 1 1 d . . .
C94 C 0.7374(11) 0.0624(10) -0.4018(15) 0.084(5) Uani 1 1 d . . .
Mo1 Mo 0.73833(6) 0.30182(5) 0.02809(8) 0.0333(2) Uani 1 1 d . . .
Mo2 Mo 0.78738(6) 0.22304(5) -0.01877(9) 0.0340(2) Uani 1 1 d . . .
N1 N 0.9064(5) 0.2826(4) 0.0767(8) 0.037(2) Uani 1 1 d . . .
N2 N 0.7361(5) 0.2628(4) 0.1850(7) 0.033(2) Uani 1 1 d . . .
N3 N 0.6700(5) 0.1552(5) -0.1112(8) 0.040(2) Uani 1 1 d . . .
N4 N 0.7358(5) 0.3442(4) -0.1265(7) 0.033(2) Uani 1 1 d . . .
N5 N 0.7928(9) 0.6279(6) 0.2409(12) 0.087(4) Uani 1 1 d . . .
N6 N 0.8030(8) 0.5086(7) 0.4908(10) 0.080(4) Uani 1 1 d . . .
N7 N 0.9387(10) 0.1002(8) -0.3893(13) 0.104(5) Uani 1 1 d . . .
N8 N 0.7018(12) 0.0079(9) -0.4735(15) 0.133(7) Uani 1 1 d . . .
O1 O 0.8512(4) 0.3685(4) 0.1253(6) 0.0406(18) Uani 1 1 d . . .
O2 O 0.7990(5) 0.1856(4) 0.1351(6) 0.0432(19) Uani 1 1 d . . .
O3 O 0.6240(5) 0.2476(4) -0.0704(7) 0.0439(19) Uani 1 1 d . . .
O4 O 0.7929(4) 0.2587(3) -0.1711(6) 0.0385(18) Uani 1 1 d . . .
P1 P 0.95780(19) 0.17061(16) 0.0150(3) 0.0421(8) Uani 1 1 d . . .
P2 P 0.63557(18) 0.33899(15) 0.1977(3) 0.0364(7) Uani 1 1 d . . .
P3 P 0.7390(2) 0.05168(16) -0.1018(3) 0.0485(8) Uani 1 1 d . . .
P4 P 0.65899(17) 0.43637(14) -0.0625(2) 0.0343(6) Uani 1 1 d . . .
Pd1 Pd 0.70816(5) 0.42752(4) 0.13592(7) 0.0333(2) Uani 1 1 d . . .
Pd2 Pd 0.84043(6) 0.12164(4) -0.14479(8) 0.0411(3) Uani 1 1 d . . .
O5 O 0.2438(8) 0.2443(7) 0.5118(10) 0.106(4) Uani 1 1 d . . .
C95 C 0.2077(13) 0.2962(14) 0.459(2) 0.137(10) Uani 1 1 d . . .
H95A H 0.1982 0.3251 0.5194 0.165 Uiso 1 1 calc R . .
H95B H 0.1570 0.2732 0.3993 0.165 Uiso 1 1 calc R . .
C96 C 0.256(2) 0.3410(16) 0.406(2) 0.188(14) Uani 1 1 d . . .
H96A H 0.2282 0.3730 0.3718 0.283 Uiso 1 1 calc R . .
H96B H 0.2654 0.3130 0.3457 0.283 Uiso 1 1 calc R . .
H96C H 0.3054 0.3658 0.4652 0.283 Uiso 1 1 calc R . .
C97 C 0.2063(19) 0.2018(13) 0.571(3) 0.185(15) Uani 1 1 d . . .
H97A H 0.1550 0.1754 0.5163 0.222 Uiso 1 1 calc R . .
H97B H 0.1980 0.2305 0.6325 0.222 Uiso 1 1 calc R . .
C98 C 0.251(3) 0.1546(15) 0.623(3) 0.28(3) Uani 1 1 d . . .
H98A H 0.2219 0.1266 0.6613 0.421 Uiso 1 1 calc R . .
H98B H 0.3010 0.1805 0.6791 0.421 Uiso 1 1 calc R . .
H98C H 0.2587 0.1257 0.5623 0.421 Uiso 1 1 calc R . .
O6 O 0.9460(15) 0.3300(15) 0.6314(19) 0.208(10) Uani 1 1 d . . .
C99 C 0.941(2) 0.3896(16) 0.580(3) 0.210(17) Uani 1 1 d . . .
H99A H 0.8859 0.3906 0.5476 0.252 Uiso 1 1 calc R . .
H99B H 0.9691 0.4307 0.6394 0.252 Uiso 1 1 calc R . .
C100 C 0.970(2) 0.389(2) 0.497(4) 0.25(2) Uani 1 1 d . . .
H10A H 1.0130 0.4296 0.5138 0.302 Uiso 1 1 calc R . .
H10B H 0.9301 0.3880 0.4226 0.302 Uiso 1 1 calc R . .
C101 C 0.9985(17) 0.331(2) 0.488(3) 0.170(12) Uani 1 1 d . . .
H10C H 1.0547 0.3439 0.5031 0.204 Uiso 1 1 calc R . .
H10D H 0.9722 0.3025 0.4099 0.204 Uiso 1 1 calc R . .
C102 C 0.9825(17) 0.2934(13) 0.574(3) 0.163(12) Uani 1 1 d . . .
H10E H 0.9484 0.2477 0.5361 0.196 Uiso 1 1 calc R . .
H10F H 1.0312 0.2887 0.6290 0.196 Uiso 1 1 calc R . .
O7 O 0.6212(18) 0.1739(16) 0.510(3) 0.243(12) Uiso 1 1 d . . .
C103 C 0.583(2) 0.2067(15) 0.581(2) 0.175(12) Uani 1 1 d . . .
H10G H 0.6023 0.1983 0.6608 0.210 Uiso 1 1 calc R . .
H10H H 0.5968 0.2561 0.5852 0.210 Uiso 1 1 calc R . .
C104 C 0.4978(17) 0.1802(17) 0.532(2) 0.160(11) Uani 1 1 d . . .
H10I H 0.4733 0.2078 0.4790 0.192 Uiso 1 1 calc R . .
H10J H 0.4748 0.1770 0.5930 0.192 Uiso 1 1 calc R . .
C105 C 0.492(2) 0.1068(16) 0.465(3) 0.24(2) Uani 1 1 d . . .
H10K H 0.4954 0.0737 0.5171 0.293 Uiso 1 1 calc R . .
H10L H 0.4439 0.0901 0.3981 0.293 Uiso 1 1 calc R . .
C106 C 0.564(2) 0.120(3) 0.427(4) 0.30(3) Uani 1 1 d . . .
H10M H 0.5839 0.0788 0.4234 0.356 Uiso 1 1 calc R . .
H10N H 0.5506 0.1318 0.3494 0.356 Uiso 1 1 calc R . .

loop_
_atom_site_aniso_label
_atom_site_aniso_U_11
_atom_site_aniso_U_22
_atom_site_aniso_U_33
_atom_site_aniso_U_23
_atom_site_aniso_U_13
_atom_site_aniso_U_12
C1 0.057(8) 0.030(6) 0.049(7) 0.006(5) 0.026(6) 0.019(6)
C2 0.052(9) 0.052(8) 0.053(8) -0.002(6) 0.012(7) 0.003(7)
C3 0.034(7) 0.044(8) 0.087(10) 0.007(7) 0.011(7) 0.013(6)
C4 0.033(7) 0.045(7) 0.065(8) 0.005(6) 0.008(6) 0.011(6)
C5 0.039(7) 0.040(6) 0.052(7) 0.019(6) 0.026(6) 0.019(6)
C6 0.042(7) 0.048(7) 0.055(8) 0.013(6) 0.025(6) 0.019(6)
C7 0.045(8) 0.117(13) 0.064(9) 0.036(9) 0.031(7) 0.026(8)
C8 0.082(13) 0.143(17) 0.054(10) 0.022(10) 0.040(9) -0.004(12)
C9 0.043(10) 0.139(18) 0.090(13) -0.024(12) 0.031(10) 0.020(11)
C10 0.063(11) 0.081(12) 0.122(15) 0.012(11) 0.049(11) 0.035(9)
C11 0.076(11) 0.087(12) 0.108(13) 0.031(10) 0.055(10) 0.051(9)
C12 0.059(8) 0.055(8) 0.060(8) 0.015(7) 0.032(7) 0.031(7)
C13 0.090(11) 0.045(8) 0.063(9) 0.009(7) 0.034(8) 0.024(8)
C14 0.102(14) 0.102(14) 0.060(10) 0.028(10) 0.028(10) 0.033(11)
C15 0.106(15) 0.086(13) 0.110(15) 0.068(12) 0.032(12) 0.036(11)
C16 0.140(17) 0.068(11) 0.084(12) 0.038(10) 0.043(12) 0.062(11)
C17 0.078(11) 0.062(9) 0.101(12) 0.023(9) 0.049(10) 0.033(8)
C21 0.039(7) 0.035(6) 0.037(6) 0.007(5) 0.013(5) 0.012(5)
C22 0.065(9) 0.053(8) 0.054(8) 0.019(6) 0.022(7) 0.032(7)
C23 0.084(11) 0.068(9) 0.039(7) 0.022(7) 0.030(7) 0.030(8)
C24 0.078(10) 0.063(9) 0.043(7) 0.006(6) 0.034(7) 0.039(8)
C25 0.036(6) 0.036(6) 0.038(6) 0.007(5) 0.015(5) 0.013(5)
C26 0.042(7) 0.055(8) 0.042(7) 0.006(6) 0.029(6) 0.006(6)
C27 0.050(9) 0.066(9) 0.073(10) 0.015(8) 0.022(8) 0.014(8)
C28 0.042(9) 0.066(11) 0.113(13) 0.022(10) 0.019(9) -0.007(8)
C29 0.052(10) 0.104(14) 0.068(10) -0.024(10) 0.019(8) -0.033(10)
C30 0.073(11) 0.043(8) 0.107(13) -0.009(8) 0.052(10) -0.003(8)
C31 0.042(8) 0.045(8) 0.084(10) 0.011(7) 0.039(7) 0.005(6)
C32 0.030(6) 0.054(8) 0.044(7) -0.007(6) 0.016(5) 0.012(6)
C33 0.069(10) 0.049(8) 0.078(10) 0.006(7) 0.042(8) 0.026(7)
C34 0.071(10) 0.061(9) 0.083(11) -0.018(8) 0.038(9) 0.021(8)
C35 0.091(12) 0.094(13) 0.066(10) -0.018(9) 0.043(9) 0.038(10)
C36 0.081(11) 0.109(13) 0.043(8) 0.014(8) 0.040(8) 0.035(10)
C37 0.064(9) 0.045(7) 0.065(8) 0.010(7) 0.044(7) 0.016(7)
C41 0.034(7) 0.055(8) 0.049(7) -0.001(6) 0.020(6) 0.005(6)
C42 0.057(10) 0.055(9) 0.091(11) -0.011(8) 0.024(8) 0.010(8)
C43 0.060(10) 0.072(11) 0.105(13) -0.011(10) 0.032(9) -0.009(9)
C44 0.093(13) 0.043(8) 0.107(13) -0.024(8) 0.042(11) 0.019(9)
C45 0.041(7) 0.037(7) 0.065(8) -0.015(6) 0.027(7) -0.008(6)
C46 0.071(9) 0.024(6) 0.070(9) 0.001(6) 0.049(8) 0.003(6)
C47 0.089(12) 0.039(8) 0.114(13) 0.006(8) 0.074(11) 0.000(8)
C48 0.140(19) 0.069(12) 0.107(15) 0.018(11) 0.092(14) 0.016(12)
C49 0.15(2) 0.052(10) 0.078(12) -0.009(9) 0.069(13) -0.039(11)
C50 0.117(15) 0.069(11) 0.088(12) 0.039(9) 0.050(11) 0.011(10)
C51 0.091(12) 0.045(8) 0.084(11) 0.027(8) 0.052(10) 0.010(8)
C52 0.090(11) 0.027(6) 0.078(10) 0.006(6) 0.051(9) 0.015(7)
C53 0.105(13) 0.026(7) 0.123(14) -0.009(8) 0.068(11) 0.010(8)
C54 0.102(14) 0.034(8) 0.147(17) -0.015(9) 0.024(13) 0.019(9)
C55 0.16(2) 0.047(10) 0.138(17) 0.007(11) 0.074(16) 0.044(12)
C56 0.160(19) 0.069(11) 0.089(12) 0.005(9) 0.070(13) 0.070(12)
C57 0.115(13) 0.063(9) 0.061(9) 0.006(7) 0.056(9) 0.043(9)
C61 0.042(7) 0.038(6) 0.024(5) -0.003(5) 0.015(5) 0.010(5)
C62 0.058(8) 0.050(7) 0.046(7) 0.006(6) 0.030(6) 0.026(6)
C63 0.067(9) 0.043(7) 0.047(7) 0.017(6) 0.029(7) 0.023(6)
C64 0.048(7) 0.051(7) 0.037(6) 0.014(6) 0.020(6) 0.017(6)
C65 0.032(6) 0.033(6) 0.041(6) 0.004(5) 0.017(5) 0.006(5)
C66 0.044(7) 0.037(6) 0.041(7) 0.005(5) 0.016(6) 0.017(5)
C67 0.046(8) 0.048(7) 0.064(8) -0.003(6) 0.027(7) 0.022(6)
C68 0.038(8) 0.058(9) 0.084(10) 0.004(8) 0.021(7) 0.010(7)
C69 0.053(9) 0.088(12) 0.078(11) 0.025(10) 0.009(8) 0.019(9)
C70 0.052(9) 0.091(12) 0.057(9) -0.018(8) 0.011(7) 0.007(8)
C71 0.044(8) 0.078(10) 0.051(8) -0.006(7) 0.013(6) 0.025(7)
C72 0.051(8) 0.024(6) 0.048(7) 0.003(5) 0.025(6) 0.010(5)
C73 0.064(10) 0.062(9) 0.061(9) 0.015(7) 0.017(7) 0.020(8)
C74 0.078(12) 0.064(10) 0.090(12) 0.014(9) 0.028(10) -0.012(9)
C75 0.112(16) 0.056(10) 0.086(12) 0.029(9) 0.034(11) 0.024(11)
C76 0.140(17) 0.078(11) 0.077(11) 0.050(10) 0.056(12) 0.073(12)
C77 0.063(9) 0.058(9) 0.069(9) 0.024(7) 0.025(7) 0.041(7)
C81 0.031(6) 0.041(7) 0.036(6) -0.016(5) -0.004(5) 0.005(5)
C82 0.043(7) 0.043(7) 0.035(6) 0.003(5) 0.004(5) 0.006(6)
C83 0.057(8) 0.030(7) 0.062(8) -0.006(6) 0.029(7) -0.007(6)
C84 0.078(11) 0.074(10) 0.050(8) 0.014(7) 0.029(8) 0.021(8)
C91 0.076(10) 0.047(7) 0.056(8) 0.021(6) 0.045(7) 0.041(7)
C92 0.074(10) 0.049(8) 0.051(8) 0.005(7) 0.019(7) 0.013(7)
C93 0.098(12) 0.079(11) 0.062(9) 0.027(8) 0.051(9) 0.042(10)
C94 0.106(14) 0.099(14) 0.061(10) 0.038(10) 0.034(10) 0.035(12)
Mo1 0.0417(6) 0.0293(5) 0.0396(5) 0.0067(4) 0.0242(5) 0.0161(4)
Mo2 0.0408(6) 0.0274(5) 0.0430(6) 0.0050(4) 0.0239(5) 0.0149(4)
N1 0.045(6) 0.029(5) 0.051(6) 0.013(4) 0.028(5) 0.020(4)
N2 0.043(6) 0.026(5) 0.040(5) 0.008(4) 0.027(4) 0.012(4)
N3 0.043(6) 0.036(5) 0.047(6) 0.002(4) 0.024(5) 0.014(5)
N4 0.032(5) 0.034(5) 0.040(5) 0.001(4) 0.020(4) 0.015(4)
N5 0.111(12) 0.048(8) 0.109(11) -0.004(7) 0.061(9) 0.009(8)
N6 0.103(11) 0.086(10) 0.046(7) -0.002(6) 0.031(7) 0.014(8)
N7 0.142(14) 0.109(12) 0.114(12) 0.029(10) 0.095(12) 0.058(11)
N8 0.18(2) 0.092(13) 0.100(13) 0.004(10) 0.049(13) -0.002(13)
O1 0.042(5) 0.038(4) 0.045(5) 0.000(4) 0.020(4) 0.017(4)
O2 0.054(5) 0.040(5) 0.049(5) 0.010(4) 0.028(4) 0.023(4)
O3 0.055(5) 0.038(5) 0.053(5) 0.008(4) 0.034(4) 0.016(4)
O4 0.050(5) 0.029(4) 0.054(5) 0.010(4) 0.034(4) 0.020(4)
P1 0.052(2) 0.0378(17) 0.0542(19) 0.0146(15) 0.0323(16) 0.0255(15)
P2 0.0416(18) 0.0316(15) 0.0421(17) 0.0036(13) 0.0238(14) 0.0099(13)
P3 0.065(2) 0.0313(16) 0.064(2) 0.0053(15) 0.0416(19) 0.0143(16)
P4 0.0384(17) 0.0299(15) 0.0397(16) 0.0067(12) 0.0166(14) 0.0151(13)
Pd1 0.0373(5) 0.0287(4) 0.0369(5) 0.0027(4) 0.0172(4) 0.0102(4)
Pd2 0.0528(6) 0.0344(5) 0.0496(6) 0.0072(4) 0.0325(5) 0.0171(4)
O5 0.125(11) 0.106(10) 0.077(8) -0.012(7) 0.030(8) 0.031(9)
C95 0.095(17) 0.17(3) 0.107(18) -0.041(17) -0.017(13) 0.078(18)
C96 0.27(4) 0.20(3) 0.13(2) 0.06(2) 0.08(3) 0.12(3)
C97 0.27(4) 0.11(2) 0.17(3) -0.020(18) 0.15(3) -0.06(2)
C98 0.62(9) 0.14(3) 0.19(3) 0.10(2) 0.21(4) 0.18(4)
O6 0.29(3) 0.24(3) 0.181(19) 0.071(18) 0.16(2) 0.13(2)
C99 0.34(5) 0.15(3) 0.25(4) 0.10(3) 0.17(4) 0.16(3)
C100 0.33(5) 0.33(5) 0.31(5) 0.24(4) 0.26(4) 0.23(4)
C101 0.16(3) 0.24(4) 0.16(3) 0.09(3) 0.09(2) 0.11(3)
C102 0.14(2) 0.101(19) 0.22(4) 0.06(2) 0.03(2) 0.029(17)
C103 0.19(3) 0.16(3) 0.14(2) 0.04(2) 0.05(2) -0.02(3)
C104 0.14(3) 0.19(3) 0.14(2) 0.05(2) 0.030(19) 0.02(2)
C105 0.26(5) 0.12(2) 0.20(3) -0.04(2) -0.07(3) -0.02(3)
C106 0.13(3) 0.28(5) 0.41(7) -0.11(5) 0.07(4) 0.04(4)

loop_
_atom_type_symbol
_atom_type_description
_atom_type_scat_dispersion_real
_atom_type_scat_dispersion_imag
_atom_type_scat_source
C C 0.0033 0.0016 'International Tables Vol C Tables 4.2.6.8 and 6.1.1.4'
H H 0.0000 0.0000 'International Tables Vol C Tables 4.2.6.8 and 6.1.1.4'
Mo Mo -1.6832 0.6857 'International Tables Vol C Tables 4.2.6.8 and 6.1.1.4'
N N 0.0061 0.0033 'International Tables Vol C Tables 4.2.6.8 and 6.1.1.4'
O O 0.0106 0.0060 'International Tables Vol C Tables 4.2.6.8 and 6.1.1.4'
P P 0.1023 0.0942 'International Tables Vol C Tables 4.2.6.8 and 6.1.1.4'
Pd Pd -0.9988 1.0072 'International Tables Vol C Tables 4.2.6.8 and 6.1.1.4'

loop_
_geom_angle_atom_site_label_1
_geom_angle_atom_site_label_2
_geom_angle_atom_site_label_3
_geom_angle
_geom_angle_site_symmetry_1
_geom_angle_site_symmetry_3
_geom_angle_publ_flag
O1 C1 N1 118.9(11) . . ?
O1 C1 C2 123.0(11) . . ?
N1 C1 C2 118.1(11) . . ?
C3 C2 C1 121.2(13) . . ?
C3 C2 H2 119.4 . . ?
C1 C2 H2 119.4 . . ?
C2 C3 C4 120.2(12) . . ?
C2 C3 H3 119.9 . . ?
C4 C3 H3 119.9 . . ?
C5 C4 C3 119.1(11) . . ?
C5 C4 H4 120.5 . . ?
C3 C4 H4 120.5 . . ?
C4 C5 N1 122.5(11) . . ?
C4 C5 P1 121.6(9) . . ?
N1 C5 P1 115.8(9) . . ?
C11 C6 C7 118.0(12) . . ?
C11 C6 P1 125.8(11) . . ?
C7 C6 P1 116.1(9) . . ?
C6 C7 C8 117.5(14) . . ?
C6 C7 H7 121.3 . . ?
C8 C7 H7 121.3 . . ?
C9 C8 C7 121.2(16) . . ?
C9 C8 H8 119.4 . . ?
C7 C8 H8 119.4 . . ?
C8 C9 C10 121.6(16) . . ?
C8 C9 H9 119.2 . . ?
C10 C9 H9 119.2 . . ?
C9 C10 C11 119.0(16) . . ?
C9 C10 H10 120.5 . . ?
C11 C10 H10 120.5 . . ?
C6 C11 C10 122.6(16) . . ?
C6 C11 H11 118.7 . . ?
C10 C11 H11 118.7 . . ?
C17 C12 C13 117.2(12) . . ?
C17 C12 P1 119.9(11) . . ?
C13 C12 P1 122.8(10) . . ?
C14 C13 C12 119.5(14) . . ?
C14 C13 H13 120.2 . . ?
C12 C13 H13 120.2 . . ?
C13 C14 C15 120.6(15) . . ?
C13 C14 H14 119.7 . . ?
C15 C14 H14 119.7 . . ?
C16 C15 C14 120.9(15) . . ?
C16 C15 H15 119.5 . . ?
C14 C15 H15 119.5 . . ?
C17 C16 C15 117.1(15) . . ?
C17 C16 H16 121.5 . . ?
C15 C16 H16 121.5 . . ?
C16 C17 C12 124.6(15) . . ?
C16 C17 H17 117.7 . . ?
C12 C17 H17 117.7 . . ?
O2 C21 N2 118.2(9) . . ?
O2 C21 C22 121.0(10) . . ?
N2 C21 C22 120.8(10) . . ?
C23 C22 C21 117.8(11) . . ?
C23 C22 H22 121.1 . . ?
C21 C22 H22 121.1 . . ?
C22 C23 C24 121.0(11) . . ?
C22 C23 H23 119.5 . . ?
C24 C23 H23 119.5 . . ?
C25 C24 C23 119.7(11) . . ?
C25 C24 H24 120.1 . . ?
C23 C24 H24 120.1 . . ?
C24 C25 N2 122.1(10) . . ?
C24 C25 P2 125.9(9) . . ?
N2 C25 P2 111.7(7) . . ?
C27 C26 C31 121.0(12) . . ?
C27 C26 P2 116.4(10) . . ?
C31 C26 P2 122.6(10) . . ?
C26 C27 C28 119.3(14) . . ?
C26 C27 H27 120.3 . . ?
C28 C27 H27 120.3 . . ?
C29 C28 C27 120.5(15) . . ?
C29 C28 H28 119.7 . . ?
C27 C28 H28 119.7 . . ?
C28 C29 C30 119.8(14) . . ?
C28 C29 H29 120.1 . . ?
C30 C29 H29 120.1 . . ?
C31 C30 C29 119.3(14) . . ?
C31 C30 H30 120.3 . . ?
C29 C30 H30 120.3 . . ?
C30 C31 C26 119.7(13) . . ?
C30 C31 H31 120.1 . . ?
C26 C31 H31 120.1 . . ?
C33 C32 C37 118.9(11) . . ?
C33 C32 P2 118.2(10) . . ?
C37 C32 P2 122.5(9) . . ?
C32 C33 C34 120.9(13) . . ?
C32 C33 H33 119.6 . . ?
C34 C33 H33 119.6 . . ?
C33 C34 C35 117.1(13) . . ?
C33 C34 H34 121.4 . . ?
C35 C34 H34 121.4 . . ?
C36 C35 C34 124.2(13) . . ?
C36 C35 H35 117.9 . . ?
C34 C35 H35 117.9 . . ?
C35 C36 C37 117.2(14) . . ?
C35 C36 H36 121.4 . . ?
C37 C36 H36 121.4 . . ?
C32 C37 C36 121.5(12) . . ?
C32 C37 H37 119.3 . . ?
C36 C37 H37 119.3 . . ?
O3 C41 N3 117.4(10) . . ?
O3 C41 C42 122.5(12) . . ?
N3 C41 C42 120.0(12) . . ?
C43 C42 C41 120.8(15) . . ?
C43 C42 H42 119.6 . . ?
C41 C42 H42 119.6 . . ?
C42 C43 C44 117.7(15) . . ?
C42 C43 H43 121.2 . . ?
C44 C43 H43 121.2 . . ?
C45 C44 C43 121.1(13) . . ?
C45 C44 H44 119.5 . . ?
C43 C44 H44 119.5 . . ?
C44 C45 N3 121.4(13) . . ?
C44 C45 P3 125.9(11) . . ?
N3 C45 P3 112.4(9) . . ?
C51 C46 C47 116.4(13) . . ?
C51 C46 P3 119.8(10) . . ?
C47 C46 P3 123.8(12) . . ?
C48 C47 C46 122.8(18) . . ?
C48 C47 H47 118.6 . . ?
C46 C47 H47 118.6 . . ?
C49 C48 C47 119.5(18) . . ?
C49 C48 H48 120.3 . . ?
C47 C48 H48 120.3 . . ?
C48 C49 C50 120.7(17) . . ?
C48 C49 H49 119.6 . . ?
C50 C49 H49 119.6 . . ?
C51 C50 C49 116.4(18) . . ?
C51 C50 H50 121.8 . . ?
C49 C50 H50 121.8 . . ?
C46 C51 C50 124.1(16) . . ?
C46 C51 H51 117.9 . . ?
C50 C51 H51 117.9 . . ?
C53 C52 C57 115.0(12) . . ?
C53 C52 P3 124.1(10) . . ?
C57 C52 P3 120.2(11) . . ?
C52 C53 C54 123.7(15) . . ?
C52 C53 H53 118.1 . . ?
C54 C53 H53 118.1 . . ?
C55 C54 C53 118.6(17) . . ?
C55 C54 H54 120.7 . . ?
C53 C54 H54 120.7 . . ?
C54 C55 C56 118.6(15) . . ?
C54 C55 H55 120.7 . . ?
C56 C55 H55 120.7 . . ?
C57 C56 C55 120.9(16) . . ?
C57 C56 H56 119.5 . . ?
C55 C56 H56 119.5 . . ?
C56 C57 C52 122.8(16) . . ?
C56 C57 H57 118.6 . . ?
C52 C57 H57 118.6 . . ?
O4 C61 N4 119.3(9) . . ?
O4 C61 C62 123.0(9) . . ?
N4 C61 C62 117.8(10) . . ?
C63 C62 C61 122.0(11) . . ?
C63 C62 H62 119.0 . . ?
C61 C62 H62 119.0 . . ?
C62 C63 C64 121.1(11) . . ?
C62 C63 H63 119.4 . . ?
C64 C63 H63 119.4 . . ?
C65 C64 C63 117.3(11) . . ?
C65 C64 H64 121.3 . . ?
C63 C64 H64 121.3 . . ?
N4 C65 C64 122.6(10) . . ?
N4 C65 P4 116.5(7) . . ?
C64 C65 P4 120.8(8) . . ?
C71 C66 C67 116.1(11) . . ?
C71 C66 P4 127.0(9) . . ?
C67 C66 P4 116.8(9) . . ?
C68 C67 C66 122.8(12) . . ?
C68 C67 H67 118.6 . . ?
C66 C67 H67 118.6 . . ?
C67 C68 C69 118.6(13) . . ?
C67 C68 H68 120.7 . . ?
C69 C68 H68 120.7 . . ?
C68 C69 C70 120.4(14) . . ?
C68 C69 H69 119.8 . . ?
C70 C69 H69 119.8 . . ?
C71 C70 C69 119.7(14) . . ?
C71 C70 H70 120.2 . . ?
C69 C70 H70 120.2 . . ?
C70 C71 C66 122.3(12) . . ?
C70 C71 H71 118.8 . . ?
C66 C71 H71 118.8 . . ?
C77 C72 C73 118.0(12) . . ?
C77 C72 P4 124.9(10) . . ?
C73 C72 P4 117.1(10) . . ?
C72 C73 C74 118.4(13) . . ?
C72 C73 H73 120.8 . . ?
C74 C73 H73 120.8 . . ?
C75 C74 C73 124.4(15) . . ?
C75 C74 H74 117.8 . . ?
C73 C74 H74 117.8 . . ?
C76 C75 C74 114.9(16) . . ?
C76 C75 H75 122.6 . . ?
C74 C75 H75 122.6 . . ?
C75 C76 C77 124.6(16) . . ?
C75 C76 H76 117.7 . . ?
C77 C76 H76 117.7 . . ?
C72 C77 C76 119.7(15) . . ?
C72 C77 H77 120.1 . . ?
C76 C77 H77 120.1 . . ?
C82 C81 C83 121.0(11) . . ?
C82 C81 Pd1 72.7(7) . . ?
C83 C81 Pd1 112.7(8) . . ?
C82 C81 H81 119.5 . . ?
C83 C81 H81 119.5 . . ?
Pd1 C81 H81 84.8 . . ?
C84 C82 C81 123.5(12) . . ?
C84 C82 Pd1 122.2(10) . . ?
C81 C82 Pd1 69.4(6) . . ?
C84 C82 H82 118.2 . . ?
C81 C82 H82 118.2 . . ?
Pd1 C82 H82 79.0 . . ?
N5 C83 C81 177.9(16) . . ?
N6 C84 C82 176.9(17) . . ?
C92 C91 C93 121.1(13) . . ?
C92 C91 Pd2 69.5(7) . . ?
C93 C91 Pd2 115.1(8) . . ?
C92 C91 H91 119.5 . . ?
C93 C91 H91 119.5 . . ?
Pd2 C91 H91 85.7 . . ?
C91 C92 C94 121.9(14) . . ?
C91 C92 Pd2 72.7(8) . . ?
C94 C92 Pd2 120.7(10) . . ?
C91 C92 H92 119.0 . . ?
C94 C92 H92 119.0 . . ?
Pd2 C92 H92 77.4 . . ?
N7 C93 C91 177.9(16) . . ?
N8 C94 C92 179(2) . . ?
O3 Mo1 Mo2 94.0(3) . . ?
O3 Mo1 O1 173.0(3) . . ?
Mo2 Mo1 O1 92.0(3) . . ?
O3 Mo1 N4 84.9(3) . . ?
Mo2 Mo1 N4 93.1(2) . . ?
O1 Mo1 N4 91.3(3) . . ?
O3 Mo1 N2 94.0(3) . . ?
Mo2 Mo1 N2 90.3(3) . . ?
O1 Mo1 N2 89.5(3) . . ?
N4 Mo1 N2 176.5(3) . . ?
O3 Mo1 Pd1 99.6(3) . . ?
Mo2 Mo1 Pd1 166.16(7) . . ?
O1 Mo1 Pd1 74.6(2) . . ?
N4 Mo1 Pd1 90.6(3) . . ?
N2 Mo1 Pd1 86.3(3) . . ?
O2 Mo2 O4 171.2(3) . . ?
O2 Mo2 Mo1 94.2(2) . . ?
O4 Mo2 Mo1 92.4(2) . . ?
O2 Mo2 N1 83.6(3) . . ?
O4 Mo2 N1 90.1(3) . . ?
Mo1 Mo2 N1 93.4(3) . . ?
O2 Mo2 N3 93.3(4) . . ?
O4 Mo2 N3 92.5(3) . . ?
Mo1 Mo2 N3 90.5(3) . . ?
N1 Mo2 N3 175.2(3) . . ?
O2 Mo2 Pd2 100.1(2) . . ?
O4 Mo2 Pd2 73.8(2) . . ?
Mo1 Mo2 Pd2 165.16(6) . . ?
N1 Mo2 Pd2 91.9(3) . . ?
N3 Mo2 Pd2 84.9(3) . . ?
C5 N1 C1 118.9(10) . . ?
C5 N1 Mo2 126.0(7) . . ?
C1 N1 Mo2 115.0(7) . . ?
C21 N2 C25 118.2(9) . . ?
C21 N2 Mo1 116.3(7) . . ?
C25 N2 Mo1 125.2(7) . . ?
C41 N3 C45 118.7(10) . . ?
C41 N3 Mo2 116.4(8) . . ?
C45 N3 Mo2 124.9(8) . . ?
C65 N4 C61 119.1(9) . . ?
C65 N4 Mo1 126.3(7) . . ?
C61 N4 Mo1 114.6(7) . . ?
C1 O1 Mo1 120.7(7) . . ?
C21 O2 Mo2 119.8(7) . . ?
C41 O3 Mo1 120.8(7) . . ?
C61 O4 Mo2 120.6(6) . . ?
C12 P1 C6 103.9(6) . . ?
C12 P1 C5 103.5(6) . . ?
C6 P1 C5 100.9(5) . . ?
C12 P1 Pd2 115.5(5) . . ?
C6 P1 Pd2 113.6(4) . . ?
C5 P1 Pd2 117.5(4) . . ?
C32 P2 C25 106.8(5) . . ?
C32 P2 C26 99.7(5) . . ?
C25 P2 C26 99.8(6) . . ?
C32 P2 Pd1 112.1(4) . . ?
C25 P2 Pd1 106.5(4) . . ?
C26 P2 Pd1 129.8(4) . . ?
C45 P3 C52 108.3(7) . . ?
C45 P3 C46 99.4(6) . . ?
C52 P3 C46 100.1(6) . . ?
C45 P3 Pd2 105.4(4) . . ?
C52 P3 Pd2 109.7(5) . . ?
C46 P3 Pd2 132.2(5) . . ?
C66 P4 C72 102.6(6) . . ?
C66 P4 C65 104.1(5) . . ?
C72 P4 C65 99.9(5) . . ?
C66 P4 Pd1 116.6(4) . . ?
C72 P4 Pd1 116.0(4) . . ?
C65 P4 Pd1 115.4(4) . . ?
C81 Pd1 C82 37.8(4) . . ?
C81 Pd1 P4 105.8(4) . . ?
C82 Pd1 P4 142.8(3) . . ?
C81 Pd1 P2 136.8(4) . . ?
C82 Pd1 P2 99.2(4) . . ?
P4 Pd1 P2 117.42(18) . . ?
C81 Pd1 Mo1 110.1(3) . . ?
C82 Pd1 Mo1 102.7(4) . . ?
P4 Pd1 Mo1 80.73(16) . . ?
P2 Pd1 Mo1 77.17(16) . . ?
C92 Pd2 C91 37.8(5) . . ?
C92 Pd2 P1 145.3(4) . . ?
C91 Pd2 P1 108.6(4) . . ?
C92 Pd2 P3 98.3(4) . . ?
C91 Pd2 P3 135.8(4) . . ?
P1 Pd2 P3 115.56(18) . . ?
C92 Pd2 Mo2 100.6(4) . . ?
C91 Pd2 Mo2 109.1(3) . . ?
P1 Pd2 Mo2 80.72(17) . . ?
P3 Pd2 Mo2 77.59(17) . . ?
C97 O5 C95 119(2) . . ?
O5 C95 C96 114(2) . . ?
O5 C95 H95A 108.7 . . ?
C96 C95 H95A 108.7 . . ?
O5 C95 H95B 108.7 . . ?
C96 C95 H95B 108.7 . . ?
H95A C95 H95B 107.6 . . ?
C95 C96 H96A 109.5 . . ?
C95 C96 H96B 109.5 . . ?
H96A C96 H96B 109.5 . . ?
C95 C96 H96C 109.5 . . ?
H96A C96 H96C 109.5 . . ?
H96B C96 H96C 109.5 . . ?
O5 C97 C98 113(3) . . ?
O5 C97 H97A 108.9 . . ?
C98 C97 H97A 108.9 . . ?
O5 C97 H97B 108.9 . . ?
C98 C97 H97B 108.9 . . ?
H97A C97 H97B 107.7 . . ?
C97 C98 H98A 109.5 . . ?
C97 C98 H98B 109.5 . . ?
H98A C98 H98B 109.5 . . ?
C97 C98 H98C 109.5 . . ?
H98A C98 H98C 109.5 . . ?
H98B C98 H98C 109.5 . . ?
C102 O6 C99 106(2) . . ?
C100 C99 O6 110(3) . . ?
C100 C99 H99A 109.6 . . ?
O6 C99 H99A 109.6 . . ?
C100 C99 H99B 109.6 . . ?
O6 C99 H99B 109.6 . . ?
H99A C99 H99B 108.1 . . ?
C99 C100 C101 110(3) . . ?
C99 C100 H10A 109.7 . . ?
C101 C100 H10A 109.7 . . ?
C99 C100 H10B 109.7 . . ?
C101 C100 H10B 109.7 . . ?
H10A C100 H10B 108.2 . . ?
C100 C101 C102 107(3) . . ?
C100 C101 H10C 110.4 . . ?
C102 C101 H10C 110.4 . . ?
C100 C101 H10D 110.4 . . ?
C102 C101 H10D 110.4 . . ?
H10C C101 H10D 108.6 . . ?
O6 C102 C101 107(2) . . ?
O6 C102 H10E 110.2 . . ?
C101 C102 H10E 110.2 . . ?
O6 C102 H10F 110.2 . . ?
C101 C102 H10F 110.2 . . ?
H10E C102 H10F 108.5 . . ?
C106 O7 C103 108(3) . . ?
C104 C103 O7 111(3) . . ?
C104 C103 H10G 109.4 . . ?
O7 C103 H10G 109.4 . . ?
C104 C103 H10H 109.4 . . ?
O7 C103 H10H 109.4 . . ?
H10G C103 H10H 108.0 . . ?
C103 C104 C105 99(3) . . ?
C103 C104 H10I 111.9 . . ?
C105 C104 H10I 111.9 . . ?
C103 C104 H10J 111.9 . . ?
C105 C104 H10J 111.9 . . ?
H10I C104 H10J 109.6 . . ?
C106 C105 C104 103(3) . . ?
C106 C105 H10K 111.1 . . ?
C104 C105 H10K 111.1 . . ?
C106 C105 H10L 111.1 . . ?
C104 C105 H10L 111.1 . . ?
H10K C105 H10L 109.0 . . ?
O7 C106 C105 106(4) . . ?
O7 C106 H10M 110.5 . . ?
C105 C106 H10M 110.5 . . ?
O7 C106 H10N 110.5 . . ?
C105 C106 H10N 110.5 . . ?
H10M C106 H10N 108.7 . . ?

loop_
_geom_bond_atom_site_label_1
_geom_bond_atom_site_label_2
_geom_bond_distance
_geom_bond_site_symmetry_2
_geom_bond_publ_flag
C1 O1 1.282(13) . ?
C1 N1 1.396(13) . ?
C1 C2 1.425(17) . ?
C2 C3 1.334(17) . ?
C2 H2 0.9300 . ?
C3 C4 1.411(17) . ?
C3 H3 0.9300 . ?
C4 C5 1.347(16) . ?
C4 H4 0.9300 . ?
C5 N1 1.382(13) . ?
C5 P1 1.855(12) . ?
C6 C11 1.334(17) . ?
C6 C7 1.388(17) . ?
C6 P1 1.842(12) . ?
C7 C8 1.41(2) . ?
C7 H7 0.9300 . ?
C8 C9 1.31(2) . ?
C8 H8 0.9300 . ?
C9 C10 1.31(2) . ?
C9 H9 0.9300 . ?
C10 C11 1.38(2) . ?
C10 H10 0.9300 . ?
C11 H11 0.9300 . ?
C12 C17 1.414(18) . ?
C12 C13 1.415(17) . ?
C12 P1 1.796(13) . ?
C13 C14 1.376(19) . ?
C13 H13 0.9300 . ?
C14 C15 1.42(2) . ?
C14 H14 0.9300 . ?
C15 C16 1.39(2) . ?
C15 H15 0.9300 . ?
C16 C17 1.36(2) . ?
C16 H16 0.9300 . ?
C17 H17 0.9300 . ?
C21 O2 1.284(12) . ?
C21 N2 1.368(13) . ?
C21 C22 1.418(16) . ?
C22 C23 1.360(17) . ?
C22 H22 0.9300 . ?
C23 C24 1.388(17) . ?
C23 H23 0.9300 . ?
C24 C25 1.328(15) . ?
C24 H24 0.9300 . ?
C25 N2 1.383(13) . ?
C25 P2 1.843(11) . ?
C26 C27 1.369(17) . ?
C26 C31 1.391(16) . ?
C26 P2 1.844(13) . ?
C27 C28 1.417(19) . ?
C27 H27 0.9300 . ?
C28 C29 1.35(2) . ?
C28 H28 0.9300 . ?
C29 C30 1.43(2) . ?
C29 H29 0.9300 . ?
C30 C31 1.390(18) . ?
C30 H30 0.9300 . ?
C31 H31 0.9300 . ?
C32 C33 1.389(17) . ?
C32 C37 1.402(16) . ?
C32 P2 1.823(11) . ?
C33 C34 1.404(17) . ?
C33 H33 0.9300 . ?
C34 C35 1.41(2) . ?
C34 H34 0.9300 . ?
C35 C36 1.35(2) . ?
C35 H35 0.9300 . ?
C36 C37 1.410(16) . ?
C36 H36 0.9300 . ?
C37 H37 0.9300 . ?
C41 O3 1.303(14) . ?
C41 N3 1.365(14) . ?
C41 C42 1.401(18) . ?
C42 C43 1.331(19) . ?
C42 H42 0.9300 . ?
C43 C44 1.44(2) . ?
C43 H43 0.9300 . ?
C44 C45 1.302(18) . ?
C44 H44 0.9300 . ?
C45 N3 1.380(14) . ?
C45 P3 1.816(14) . ?
C46 C51 1.344(19) . ?
C46 C47 1.373(17) . ?
C46 P3 1.829(13) . ?
C47 C48 1.36(2) . ?
C47 H47 0.9300 . ?
C48 C49 1.34(3) . ?
C48 H48 0.9300 . ?
C49 C50 1.40(2) . ?
C49 H49 0.9300 . ?
C50 C51 1.382(19) . ?
C50 H50 0.9300 . ?
C51 H51 0.9300 . ?
C52 C53 1.385(18) . ?
C52 C57 1.394(17) . ?
C52 P3 1.825(13) . ?
C53 C54 1.409(18) . ?
C53 H53 0.9300 . ?
C54 C55 1.38(2) . ?
C54 H54 0.9300 . ?
C55 C56 1.40(2) . ?
C55 H55 0.9300 . ?
C56 C57 1.359(19) . ?
C56 H56 0.9300 . ?
C57 H57 0.9300 . ?
C61 O4 1.289(12) . ?
C61 N4 1.386(12) . ?
C61 C62 1.427(15) . ?
C62 C63 1.295(15) . ?
C62 H62 0.9300 . ?
C63 C64 1.418(15) . ?
C63 H63 0.9300 . ?
C64 C65 1.371(14) . ?
C64 H64 0.9300 . ?
C65 N4 1.371(13) . ?
C65 P4 1.858(11) . ?
C66 C71 1.380(16) . ?
C66 C67 1.416(15) . ?
C66 P4 1.816(12) . ?
C67 C68 1.340(17) . ?
C67 H67 0.9300 . ?
C68 C69 1.375(19) . ?
C68 H68 0.9300 . ?
C69 C70 1.39(2) . ?
C69 H69 0.9300 . ?
C70 C71 1.339(18) . ?
C70 H70 0.9300 . ?
C71 H71 0.9300 . ?
C72 C77 1.356(16) . ?
C72 C73 1.390(17) . ?
C72 P4 1.838(11) . ?
C73 C74 1.42(2) . ?
C73 H73 0.9300 . ?
C74 C75 1.35(2) . ?
C74 H74 0.9300 . ?
C75 C76 1.33(2) . ?
C75 H75 0.9300 . ?
C76 C77 1.415(19) . ?
C76 H76 0.9300 . ?
C77 H77 0.9300 . ?
C81 C82 1.385(16) . ?
C81 C83 1.445(17) . ?
C81 Pd1 2.113(12) . ?
C81 H81 0.9300 . ?
C82 C84 1.335(17) . ?
C82 Pd1 2.155(11) . ?
C82 H82 0.9300 . ?
C83 N5 1.136(16) . ?
C84 N6 1.186(16) . ?
C91 C92 1.371(18) . ?
C91 C93 1.448(17) . ?
C91 Pd2 2.133(11) . ?
C91 H91 0.9300 . ?
C92 C94 1.40(2) . ?
C92 Pd2 2.094(13) . ?
C92 H92 0.9300 . ?
C93 N7 1.126(17) . ?
C94 N8 1.24(2) . ?
Mo1 O3 2.062(9) . ?
Mo1 Mo2 2.104(4) . ?
Mo1 O1 2.119(9) . ?
Mo1 N4 2.155(9) . ?
Mo1 N2 2.165(8) . ?
Mo1 Pd1 2.973(6) . ?
Mo2 O2 2.073(8) . ?
Mo2 O4 2.097(7) . ?
Mo2 N1 2.149(10) . ?
Mo2 N3 2.176(10) . ?
Mo2 Pd2 2.942(5) . ?
P1 Pd2 2.344(6) . ?
P2 Pd1 2.353(5) . ?
P3 Pd2 2.347(5) . ?
P4 Pd1 2.348(4) . ?
O5 C97 1.40(2) . ?
O5 C95 1.46(2) . ?
C95 C96 1.49(3) . ?
C95 H95A 0.9700 . ?
C95 H95B 0.9700 . ?
C96 H96A 0.9600 . ?
C96 H96B 0.9600 . ?
C96 H96C 0.9600 . ?
C97 C98 1.46(4) . ?
C97 H97A 0.9700 . ?
C97 H97B 0.9700 . ?
C98 H98A 0.9600 . ?
C98 H98B 0.9600 . ?
C98 H98C 0.9600 . ?
O6 C102 1.38(3) . ?
O6 C99 1.43(3) . ?
C99 C100 1.30(4) . ?
C99 H99A 0.9700 . ?
C99 H99B 0.9700 . ?
C100 C101 1.38(4) . ?
C100 H10A 0.9700 . ?
C100 H10B 0.9700 . ?
C101 C102 1.43(3) . ?
C101 H10C 0.9700 . ?
C101 H10D 0.9700 . ?
C102 H10E 0.9700 . ?
C102 H10F 0.9700 . ?
O7 C106 1.39(4) . ?
O7 C103 1.47(3) . ?
C103 C104 1.45(3) . ?
C103 H10G 0.9700 . ?
C103 H10H 0.9700 . ?
C104 C105 1.58(4) . ?
C104 H10I 0.9700 . ?
C104 H10J 0.9700 . ?
C105 C106 1.54(5) . ?
C105 H10K 0.9700 . ?
C105 H10L 0.9700 . ?
C106 H10M 0.9700 . ?
C106 H10N 0.9700 . ?

loop_
_geom_torsion_atom_site_label_1
_geom_torsion_atom_site_label_2
_geom_torsion_atom_site_label_3
_geom_torsion_atom_site_label_4
_geom_torsion
_geom_torsion_site_symmetry_1
_geom_torsion_site_symmetry_2
_geom_torsion_site_symmetry_3
_geom_torsion_site_symmetry_4
_geom_torsion_publ_flag
O1 C1 C2 C3 179.2(12) . . . . ?
N1 C1 C2 C3 2.3(18) . . . . ?
C1 C2 C3 C4 -2(2) . . . . ?
C2 C3 C4 C5 1(2) . . . . ?
C3 C4 C5 N1 -0.5(18) . . . . ?
C3 C4 C5 P1 -176.1(10) . . . . ?
C11 C6 C7 C8 2(2) . . . . ?
P1 C6 C7 C8 -177.3(12) . . . . ?
C6 C7 C8 C9 -2(3) . . . . ?
C7 C8 C9 C10 3(3) . . . . ?
C8 C9 C10 C11 -3(3) . . . . ?
C7 C6 C11 C10 -3(2) . . . . ?
P1 C6 C11 C10 176.5(13) . . . . ?
C9 C10 C11 C6 3(3) . . . . ?
C17 C12 C13 C14 0(2) . . . . ?
P1 C12 C13 C14 177.9(12) . . . . ?
C12 C13 C14 C15 1(2) . . . . ?
C13 C14 C15 C16 -1(3) . . . . ?
C14 C15 C16 C17 0(3) . . . . ?
C15 C16 C17 C12 1(3) . . . . ?
C13 C12 C17 C16 -1(2) . . . . ?
P1 C12 C17 C16 -178.9(14) . . . . ?
O2 C21 C22 C23 -177.9(12) . . . . ?
N2 C21 C22 C23 -0.2(18) . . . . ?
C21 C22 C23 C24 4(2) . . . . ?
C22 C23 C24 C25 -4(2) . . . . ?
C23 C24 C25 N2 -2(2) . . . . ?
C23 C24 C25 P2 171.4(10) . . . . ?
C31 C26 C27 C28 4.6(19) . . . . ?
P2 C26 C27 C28 -177.5(11) . . . . ?
C26 C27 C28 C29 -7(2) . . . . ?
C27 C28 C29 C30 6(2) . . . . ?
C28 C29 C30 C31 -3(2) . . . . ?
C29 C30 C31 C26 1(2) . . . . ?
C27 C26 C31 C30 -2.0(18) . . . . ?
P2 C26 C31 C30 -179.7(10) . . . . ?
C37 C32 C33 C34 5(2) . . . . ?
P2 C32 C33 C34 178.8(10) . . . . ?
C32 C33 C34 C35 -2(2) . . . . ?
C33 C34 C35 C36 -1(2) . . . . ?
C34 C35 C36 C37 2(2) . . . . ?
C33 C32 C37 C36 -5(2) . . . . ?
P2 C32 C37 C36 -178.2(10) . . . . ?
C35 C36 C37 C32 1(2) . . . . ?
O3 C41 C42 C43 -175.7(14) . . . . ?
N3 C41 C42 C43 2(2) . . . . ?
C41 C42 C43 C44 1(2) . . . . ?
C42 C43 C44 C45 0(3) . . . . ?
C43 C44 C45 N3 -4(2) . . . . ?
C43 C44 C45 P3 168.8(12) . . . . ?
C51 C46 C47 C48 -3(2) . . . . ?
P3 C46 C47 C48 178.1(12) . . . . ?
C46 C47 C48 C49 1(3) . . . . ?
C47 C48 C49 C50 2(3) . . . . ?
C48 C49 C50 C51 -3(2) . . . . ?
C47 C46 C51 C50 1(2) . . . . ?
P3 C46 C51 C50 -179.8(11) . . . . ?
C49 C50 C51 C46 2(2) . . . . ?
C57 C52 C53 C54 -5(3) . . . . ?
P3 C52 C53 C54 -175.8(14) . . . . ?
C52 C53 C54 C55 2(3) . . . . ?
C53 C54 C55 C56 0(3) . . . . ?
C54 C55 C56 C57 1(3) . . . . ?
C55 C56 C57 C52 -4(3) . . . . ?
C53 C52 C57 C56 6(2) . . . . ?
P3 C52 C57 C56 177.2(12) . . . . ?
O4 C61 C62 C63 178.2(12) . . . . ?
N4 C61 C62 C63 -2.2(18) . . . . ?
C61 C62 C63 C64 0(2) . . . . ?
C62 C63 C64 C65 2.1(18) . . . . ?
C63 C64 C65 N4 -2.0(17) . . . . ?
C63 C64 C65 P4 -178.0(9) . . . . ?
C71 C66 C67 C68 -0.7(19) . . . . ?
P4 C66 C67 C68 175.9(11) . . . . ?
C66 C67 C68 C69 2(2) . . . . ?
C67 C68 C69 C70 -1(2) . . . . ?
C68 C69 C70 C71 -1(2) . . . . ?
C69 C70 C71 C66 2(2) . . . . ?
C67 C66 C71 C70 -1(2) . . . . ?
P4 C66 C71 C70 -177.6(12) . . . . ?
C77 C72 C73 C74 -0.5(19) . . . . ?
P4 C72 C73 C74 177.5(11) . . . . ?
C72 C73 C74 C75 0(2) . . . . ?
C73 C74 C75 C76 0(3) . . . . ?
C74 C75 C76 C77 0(3) . . . . ?
C73 C72 C77 C76 0.6(19) . . . . ?
P4 C72 C77 C76 -177.3(10) . . . . ?
C75 C76 C77 C72 -1(2) . . . . ?
C83 C81 C82 C84 -9.1(19) . . . . ?
Pd1 C81 C82 C84 -115.7(13) . . . . ?
C83 C81 C82 Pd1 106.5(11) . . . . ?
C82 C81 C83 N5 53(41) . . . . ?
Pd1 C81 C83 N5 136(41) . . . . ?
C81 C82 C84 N6 -73(31) . . . . ?
Pd1 C82 C84 N6 -158(30) . . . . ?
C93 C91 C92 C94 -8(2) . . . . ?
Pd2 C91 C92 C94 -115.8(13) . . . . ?
C93 C91 C92 Pd2 107.6(11) . . . . ?
C92 C91 C93 N7 102(55) . . . . ?
Pd2 C91 C93 N7 -178(100) . . . . ?
C91 C92 C94 N8 155(87) . . . . ?
Pd2 C92 C94 N8 67(88) . . . . ?
O3 Mo1 Mo2 O2 -99.2(3) . . . . ?
O1 Mo1 Mo2 O2 84.4(3) . . . . ?
N4 Mo1 Mo2 O2 175.7(3) . . . . ?
N2 Mo1 Mo2 O2 -5.2(3) . . . . ?
Pd1 Mo1 Mo2 O2 70.4(3) . . . . ?
O3 Mo1 Mo2 O4 86.8(3) . . . . ?
O1 Mo1 Mo2 O4 -89.7(3) . . . . ?
N4 Mo1 Mo2 O4 1.6(3) . . . . ?
N2 Mo1 Mo2 O4 -179.3(3) . . . . ?
Pd1 Mo1 Mo2 O4 -103.7(3) . . . . ?
O3 Mo1 Mo2 N1 177.0(3) . . . . ?
O1 Mo1 Mo2 N1 0.6(3) . . . . ?
N4 Mo1 Mo2 N1 91.9(4) . . . . ?
N2 Mo1 Mo2 N1 -89.0(4) . . . . ?
Pd1 Mo1 Mo2 N1 -13.5(3) . . . . ?
O3 Mo1 Mo2 N3 -5.8(3) . . . . ?
O1 Mo1 Mo2 N3 177.8(3) . . . . ?
N4 Mo1 Mo2 N3 -90.9(4) . . . . ?
N2 Mo1 Mo2 N3 88.2(4) . . . . ?
Pd1 Mo1 Mo2 N3 163.7(3) . . . . ?
O3 Mo1 Mo2 Pd2 66.1(3) . . . . ?
O1 Mo1 Mo2 Pd2 -110.4(3) . . . . ?
N4 Mo1 Mo2 Pd2 -19.0(3) . . . . ?
N2 Mo1 Mo2 Pd2 160.1(3) . . . . ?
Pd1 Mo1 Mo2 Pd2 -124.4(3) . . . . ?
C4 C5 N1 C1 1.0(16) . . . . ?
P1 C5 N1 C1 176.8(8) . . . . ?
C4 C5 N1 Mo2 -176.9(8) . . . . ?
P1 C5 N1 Mo2 -1.0(11) . . . . ?
O1 C1 N1 C5 -178.9(10) . . . . ?
C2 C1 N1 C5 -1.8(15) . . . . ?
O1 C1 N1 Mo2 -0.8(13) . . . . ?
C2 C1 N1 Mo2 176.3(8) . . . . ?
O2 Mo2 N1 C5 84.0(8) . . . . ?
O4 Mo2 N1 C5 -89.8(8) . . . . ?
Mo1 Mo2 N1 C5 177.8(8) . . . . ?
N3 Mo2 N1 C5 34(4) . . . . ?
Pd2 Mo2 N1 C5 -16.0(8) . . . . ?
O2 Mo2 N1 C1 -94.0(7) . . . . ?
O4 Mo2 N1 C1 92.3(7) . . . . ?
Mo1 Mo2 N1 C1 -0.1(7) . . . . ?
N3 Mo2 N1 C1 -144(4) . . . . ?
Pd2 Mo2 N1 C1 166.0(7) . . . . ?
O2 C21 N2 C25 172.9(10) . . . . ?
C22 C21 N2 C25 -4.9(16) . . . . ?
O2 C21 N2 Mo1 -12.7(13) . . . . ?
C22 C21 N2 Mo1 169.6(9) . . . . ?
C24 C25 N2 C21 6.0(16) . . . . ?
P2 C25 N2 C21 -168.2(8) . . . . ?
C24 C25 N2 Mo1 -167.9(9) . . . . ?
P2 C25 N2 Mo1 17.9(11) . . . . ?
O3 Mo1 N2 C21 105.0(8) . . . . ?
Mo2 Mo1 N2 C21 11.0(7) . . . . ?
O1 Mo1 N2 C21 -81.1(8) . . . . ?
N4 Mo1 N2 C21 176(5) . . . . ?
Pd1 Mo1 N2 C21 -155.6(7) . . . . ?
O3 Mo1 N2 C25 -81.0(9) . . . . ?
Mo2 Mo1 N2 C25 -175.0(8) . . . . ?
O1 Mo1 N2 C25 92.9(9) . . . . ?
N4 Mo1 N2 C25 -10(6) . . . . ?
Pd1 Mo1 N2 C25 18.4(8) . . . . ?
O3 C41 N3 C45 172.2(10) . . . . ?
C42 C41 N3 C45 -5.7(17) . . . . ?
O3 C41 N3 Mo2 -9.1(13) . . . . ?
C42 C41 N3 Mo2 173.0(10) . . . . ?
C44 C45 N3 C41 6.8(19) . . . . ?
P3 C45 N3 C41 -167.0(8) . . . . ?
C44 C45 N3 Mo2 -171.7(11) . . . . ?
P3 C45 N3 Mo2 14.5(12) . . . . ?
O2 Mo2 N3 C41 104.1(8) . . . . ?
O4 Mo2 N3 C41 -82.6(8) . . . . ?
Mo1 Mo2 N3 C41 9.8(8) . . . . ?
N1 Mo2 N3 C41 154(4) . . . . ?
Pd2 Mo2 N3 C41 -156.0(8) . . . . ?
O2 Mo2 N3 C45 -77.4(9) . . . . ?
O4 Mo2 N3 C45 96.0(9) . . . . ?
Mo1 Mo2 N3 C45 -171.6(9) . . . . ?
N1 Mo2 N3 C45 -27(4) . . . . ?
Pd2 Mo2 N3 C45 22.5(9) . . . . ?
C64 C65 N4 C61 -0.2(15) . . . . ?
P4 C65 N4 C61 175.9(8) . . . . ?
C64 C65 N4 Mo1 178.9(8) . . . . ?
P4 C65 N4 Mo1 -5.0(12) . . . . ?
O4 C61 N4 C65 -178.1(9) . . . . ?
C62 C61 N4 C65 2.3(15) . . . . ?
O4 C61 N4 Mo1 2.6(12) . . . . ?
C62 C61 N4 Mo1 -176.9(8) . . . . ?
O3 Mo1 N4 C65 84.3(9) . . . . ?
Mo2 Mo1 N4 C65 178.0(8) . . . . ?
O1 Mo1 N4 C65 -89.9(9) . . . . ?
N2 Mo1 N4 C65 13(6) . . . . ?
Pd1 Mo1 N4 C65 -15.3(8) . . . . ?
O3 Mo1 N4 C61 -96.6(8) . . . . ?
Mo2 Mo1 N4 C61 -2.8(7) . . . . ?
O1 Mo1 N4 C61 89.3(7) . . . . ?
N2 Mo1 N4 C61 -168(5) . . . . ?
Pd1 Mo1 N4 C61 163.9(7) . . . . ?
N1 C1 O1 Mo1 1.5(13) . . . . ?
C2 C1 O1 Mo1 -175.5(9) . . . . ?
O3 Mo1 O1 C1 -151(2) . . . . ?
Mo2 Mo1 O1 C1 -1.3(8) . . . . ?
N4 Mo1 O1 C1 -94.4(8) . . . . ?
N2 Mo1 O1 C1 88.9(8) . . . . ?
Pd1 Mo1 O1 C1 175.2(8) . . . . ?
N2 C21 O2 Mo2 7.6(13) . . . . ?
C22 C21 O2 Mo2 -174.6(8) . . . . ?
O4 Mo2 O2 C21 138.9(17) . . . . ?
Mo1 Mo2 O2 C21 0.9(8) . . . . ?
N1 Mo2 O2 C21 93.9(8) . . . . ?
N3 Mo2 O2 C21 -89.8(8) . . . . ?
Pd2 Mo2 O2 C21 -175.3(8) . . . . ?
N3 C41 O3 Mo1 3.3(14) . . . . ?
C42 C41 O3 Mo1 -178.8(10) . . . . ?
Mo2 Mo1 O3 C41 3.7(8) . . . . ?
O1 Mo1 O3 C41 153(2) . . . . ?
N4 Mo1 O3 C41 96.5(8) . . . . ?
N2 Mo1 O3 C41 -86.8(8) . . . . ?
Pd1 Mo1 O3 C41 -173.7(8) . . . . ?
N4 C61 O4 Mo2 -1.1(13) . . . . ?
C62 C61 O4 Mo2 178.5(8) . . . . ?
O2 Mo2 O4 C61 -139.1(17) . . . . ?
Mo1 Mo2 O4 C61 -1.0(8) . . . . ?
N1 Mo2 O4 C61 -94.4(8) . . . . ?
N3 Mo2 O4 C61 89.6(8) . . . . ?
Pd2 Mo2 O4 C61 173.6(8) . . . . ?
C17 C12 P1 C6 -65.2(12) . . . . ?
C13 C12 P1 C6 117.4(12) . . . . ?
C17 C12 P1 C5 -170.3(11) . . . . ?
C13 C12 P1 C5 12.2(13) . . . . ?
C17 C12 P1 Pd2 59.9(12) . . . . ?
C13 C12 P1 Pd2 -117.6(11) . . . . ?
C11 C6 P1 C12 1.4(15) . . . . ?
C7 C6 P1 C12 -179.3(11) . . . . ?
C11 C6 P1 C5 108.5(13) . . . . ?
C7 C6 P1 C5 -72.3(12) . . . . ?
C11 C6 P1 Pd2 -124.8(13) . . . . ?
C7 C6 P1 Pd2 54.4(12) . . . . ?
C4 C5 P1 C12 72.2(11) . . . . ?
N1 C5 P1 C12 -103.7(9) . . . . ?
C4 C5 P1 C6 -35.2(11) . . . . ?
N1 C5 P1 C6 149.0(8) . . . . ?
C4 C5 P1 Pd2 -159.2(9) . . . . ?
N1 C5 P1 Pd2 24.9(9) . . . . ?
C33 C32 P2 C25 126.2(10) . . . . ?
C37 C32 P2 C25 -60.3(11) . . . . ?
C33 C32 P2 C26 -130.4(11) . . . . ?
C37 C32 P2 C26 43.1(12) . . . . ?
C33 C32 P2 Pd1 9.9(11) . . . . ?
C37 C32 P2 Pd1 -176.6(9) . . . . ?
C24 C25 P2 C32 9.5(12) . . . . ?
N2 C25 P2 C32 -176.7(8) . . . . ?
C24 C25 P2 C26 -93.9(12) . . . . ?
N2 C25 P2 C26 80.0(8) . . . . ?
C24 C25 P2 Pd1 129.4(11) . . . . ?
N2 C25 P2 Pd1 -56.8(8) . . . . ?
C27 C26 P2 C32 70.6(10) . . . . ?
C31 C26 P2 C32 -111.5(10) . . . . ?
C27 C26 P2 C25 179.7(9) . . . . ?
C31 C26 P2 C25 -2.5(10) . . . . ?
C27 C26 P2 Pd1 -59.0(11) . . . . ?
C31 C26 P2 Pd1 118.8(9) . . . . ?
C44 C45 P3 C52 13.7(15) . . . . ?
N3 C45 P3 C52 -172.9(8) . . . . ?
C44 C45 P3 C46 -90.3(14) . . . . ?
N3 C45 P3 C46 83.2(9) . . . . ?
C44 C45 P3 Pd2 131.0(13) . . . . ?
N3 C45 P3 Pd2 -55.5(9) . . . . ?
C53 C52 P3 C45 -65.5(15) . . . . ?
C57 C52 P3 C45 124.3(13) . . . . ?
C53 C52 P3 C46 38.0(15) . . . . ?
C57 C52 P3 C46 -132.2(13) . . . . ?
C53 C52 P3 Pd2 -180.0(13) . . . . ?
C57 C52 P3 Pd2 9.8(14) . . . . ?
C51 C46 P3 C45 -175.3(11) . . . . ?
C47 C46 P3 C45 3.8(12) . . . . ?
C51 C46 P3 C52 74.1(12) . . . . ?
C47 C46 P3 C52 -106.8(12) . . . . ?
C51 C46 P3 Pd2 -54.5(12) . . . . ?
C47 C46 P3 Pd2 124.6(10) . . . . ?
C71 C66 P4 C72 104.3(12) . . . . ?
C67 C66 P4 C72 -71.8(10) . . . . ?
C71 C66 P4 C65 0.6(12) . . . . ?
C67 C66 P4 C65 -175.5(9) . . . . ?
C71 C66 P4 Pd1 -127.7(11) . . . . ?
C67 C66 P4 Pd1 56.2(10) . . . . ?
C77 C72 P4 C66 3.0(11) . . . . ?
C73 C72 P4 C66 -174.9(9) . . . . ?
C77 C72 P4 C65 110.0(11) . . . . ?
C73 C72 P4 C65 -67.9(10) . . . . ?
C77 C72 P4 Pd1 -125.3(10) . . . . ?
C73 C72 P4 Pd1 56.8(10) . . . . ?
N4 C65 P4 C66 -98.4(9) . . . . ?
C64 C65 P4 C66 77.8(10) . . . . ?
N4 C65 P4 C72 155.8(8) . . . . ?
C64 C65 P4 C72 -28.0(10) . . . . ?
N4 C65 P4 Pd1 30.6(9) . . . . ?
C64 C65 P4 Pd1 -153.2(8) . . . . ?
C83 C81 Pd1 C82 -117.1(12) . . . . ?
C82 C81 Pd1 P4 -170.5(6) . . . . ?
C83 C81 Pd1 P4 72.4(9) . . . . ?
C82 C81 Pd1 P2 7.8(9) . . . . ?
C83 C81 Pd1 P2 -109.3(9) . . . . ?
C82 C81 Pd1 Mo1 -84.8(7) . . . . ?
C83 C81 Pd1 Mo1 158.2(8) . . . . ?
C84 C82 Pd1 C81 117.4(15) . . . . ?
C84 C82 Pd1 P4 132.7(10) . . . . ?
C81 C82 Pd1 P4 15.2(10) . . . . ?
C84 C82 Pd1 P2 -57.2(12) . . . . ?
C81 C82 Pd1 P2 -174.6(6) . . . . ?
C84 C82 Pd1 Mo1 -136.0(11) . . . . ?
C81 C82 Pd1 Mo1 106.6(7) . . . . ?
C66 P4 Pd1 C81 -159.0(5) . . . . ?
C72 P4 Pd1 C81 -38.0(5) . . . . ?
C65 P4 Pd1 C81 78.4(5) . . . . ?
C66 P4 Pd1 C82 -168.7(7) . . . . ?
C72 P4 Pd1 C82 -47.6(7) . . . . ?
C65 P4 Pd1 C82 68.7(7) . . . . ?
C66 P4 Pd1 P2 22.3(4) . . . . ?
C72 P4 Pd1 P2 143.3(4) . . . . ?
C65 P4 Pd1 P2 -100.3(4) . . . . ?
C66 P4 Pd1 Mo1 92.5(4) . . . . ?
C72 P4 Pd1 Mo1 -146.4(4) . . . . ?
C65 P4 Pd1 Mo1 -30.1(4) . . . . ?
C32 P2 Pd1 C81 62.0(6) . . . . ?
C25 P2 Pd1 C81 -54.4(6) . . . . ?
C26 P2 Pd1 C81 -173.0(7) . . . . ?
C32 P2 Pd1 C82 66.8(5) . . . . ?
C25 P2 Pd1 C82 -49.6(5) . . . . ?
C26 P2 Pd1 C82 -168.1(6) . . . . ?
C32 P2 Pd1 P4 -119.8(4) . . . . ?
C25 P2 Pd1 P4 123.7(4) . . . . ?
C26 P2 Pd1 P4 5.2(5) . . . . ?
C32 P2 Pd1 Mo1 167.9(4) . . . . ?
C25 P2 Pd1 Mo1 51.4(4) . . . . ?
C26 P2 Pd1 Mo1 -67.1(5) . . . . ?
O3 Mo1 Pd1 C81 -166.5(4) . . . . ?
Mo2 Mo1 Pd1 C81 24.1(4) . . . . ?
O1 Mo1 Pd1 C81 9.6(4) . . . . ?
N4 Mo1 Pd1 C81 -81.6(4) . . . . ?
N2 Mo1 Pd1 C81 100.1(4) . . . . ?
O3 Mo1 Pd1 C82 154.7(4) . . . . ?
Mo2 Mo1 Pd1 C82 -14.7(4) . . . . ?
O1 Mo1 Pd1 C82 -29.2(4) . . . . ?
N4 Mo1 Pd1 C82 -120.3(4) . . . . ?
N2 Mo1 Pd1 C82 61.3(4) . . . . ?
O3 Mo1 Pd1 P4 -63.0(2) . . . . ?
Mo2 Mo1 Pd1 P4 127.6(3) . . . . ?
O1 Mo1 Pd1 P4 113.1(3) . . . . ?
N4 Mo1 Pd1 P4 21.9(2) . . . . ?
N2 Mo1 Pd1 P4 -156.4(2) . . . . ?
O3 Mo1 Pd1 P2 58.0(2) . . . . ?
Mo2 Mo1 Pd1 P2 -111.3(3) . . . . ?
O1 Mo1 Pd1 P2 -125.9(2) . . . . ?
N4 Mo1 Pd1 P2 143.0(3) . . . . ?
N2 Mo1 Pd1 P2 -35.4(3) . . . . ?
C94 C92 Pd2 C91 117.3(17) . . . . ?
C91 C92 Pd2 P1 18.6(12) . . . . ?
C94 C92 Pd2 P1 136.0(11) . . . . ?
C91 C92 Pd2 P3 -173.6(7) . . . . ?
C94 C92 Pd2 P3 -56.3(14) . . . . ?
C91 C92 Pd2 Mo2 107.6(7) . . . . ?
C94 C92 Pd2 Mo2 -135.1(13) . . . . ?
C93 C91 Pd2 C92 -115.7(15) . . . . ?
C92 C91 Pd2 P1 -168.9(7) . . . . ?
C93 C91 Pd2 P1 75.4(12) . . . . ?
C92 C91 Pd2 P3 9.1(9) . . . . ?
C93 C91 Pd2 P3 -106.6(11) . . . . ?
C92 C91 Pd2 Mo2 -82.6(8) . . . . ?
C93 C91 Pd2 Mo2 161.7(10) . . . . ?
C12 P1 Pd2 C92 -168.6(8) . . . . ?
C6 P1 Pd2 C92 -48.7(8) . . . . ?
C5 P1 Pd2 C92 68.7(8) . . . . ?
C12 P1 Pd2 C91 -156.7(5) . . . . ?
C6 P1 Pd2 C91 -36.8(5) . . . . ?
C5 P1 Pd2 C91 80.7(5) . . . . ?
C12 P1 Pd2 P3 24.8(5) . . . . ?
C6 P1 Pd2 P3 144.7(4) . . . . ?
C5 P1 Pd2 P3 -97.8(4) . . . . ?
C12 P1 Pd2 Mo2 96.2(5) . . . . ?
C6 P1 Pd2 Mo2 -143.9(4) . . . . ?
C5 P1 Pd2 Mo2 -26.5(4) . . . . ?
C45 P3 Pd2 C92 -46.2(6) . . . . ?
C52 P3 Pd2 C92 70.2(7) . . . . ?
C46 P3 Pd2 C92 -164.7(7) . . . . ?
C45 P3 Pd2 C91 -51.8(6) . . . . ?
C52 P3 Pd2 C91 64.5(7) . . . . ?
C46 P3 Pd2 C91 -170.3(7) . . . . ?
C45 P3 Pd2 P1 126.2(4) . . . . ?
C52 P3 Pd2 P1 -117.5(5) . . . . ?
C46 P3 Pd2 P1 7.7(6) . . . . ?
C45 P3 Pd2 Mo2 52.9(4) . . . . ?
C52 P3 Pd2 Mo2 169.2(5) . . . . ?
C46 P3 Pd2 Mo2 -65.6(6) . . . . ?
O2 Mo2 Pd2 C92 151.3(5) . . . . ?
O4 Mo2 Pd2 C92 -35.3(5) . . . . ?
Mo1 Mo2 Pd2 C92 -13.7(5) . . . . ?
N1 Mo2 Pd2 C92 -124.9(5) . . . . ?
N3 Mo2 Pd2 C92 58.8(5) . . . . ?
O2 Mo2 Pd2 C91 -170.4(5) . . . . ?
O4 Mo2 Pd2 C91 3.0(5) . . . . ?
Mo1 Mo2 Pd2 C91 24.5(5) . . . . ?
N1 Mo2 Pd2 C91 -86.6(5) . . . . ?
N3 Mo2 Pd2 C91 97.0(5) . . . . ?
O2 Mo2 Pd2 P1 -63.9(3) . . . . ?
O4 Mo2 Pd2 P1 109.6(3) . . . . ?
Mo1 Mo2 Pd2 P1 131.1(3) . . . . ?
N1 Mo2 Pd2 P1 20.0(2) . . . . ?
N3 Mo2 Pd2 P1 -156.4(3) . . . . ?
O2 Mo2 Pd2 P3 55.1(3) . . . . ?
O4 Mo2 Pd2 P3 -131.5(3) . . . . ?
Mo1 Mo2 Pd2 P3 -110.0(3) . . . . ?
N1 Mo2 Pd2 P3 138.9(3) . . . . ?
N3 Mo2 Pd2 P3 -37.5(3) . . . . ?
C97 O5 C95 C96 176(2) . . . . ?
C95 O5 C97 C98 -178(2) . . . . ?
C102 O6 C99 C100 1(5) . . . . ?
O6 C99 C100 C101 -1(6) . . . . ?
C99 C100 C101 C102 1(5) . . . . ?
C99 O6 C102 C101 0(4) . . . . ?
C100 C101 C102 O6 0(4) . . . . ?
C106 O7 C103 C104 -9(4) . . . . ?
O7 C103 C104 C105 26(3) . . . . ?
C103 C104 C105 C106 -33(4) . . . . ?
C103 O7 C106 C105 -14(5) . . . . ?
C104 C105 C106 O7 30(5) . . . . ?
